data_7226603
loop_
_publ_author_name
'Nakanishi, Waro'
'Tsubomoto, Yutaka'
'HAYASHI, Satoko'

_publ_section_title
;
 Nature of S2Se2\s(4c&#x2212;6e) at naphthalene 1,8-positions and models,
 elucidated by QTAIM dual functional analysis
;
_journal_name_full 'RSC Adv.'
_journal_paper_doi 10.1039/C6RA17767K
_journal_year 2016
_chemical_formula_sum 'C22 H18 Se4'
_chemical_formula_weight 598.20
_chemical_melting_point 406.0(3)
_chemical_name_systematic 'bis[8-(methylselanyl)naphthyl] 1,1'-diselenide'
_space_group_IT_number 15
_symmetry_cell_setting monoclinic
_symmetry_space_group_name_Hall '-C 2yc'
_symmetry_space_group_name_H-M 'C 1 2/c 1'
_atom_sites_solution_hydrogens geom
_atom_sites_solution_primary direct
_atom_sites_solution_secondary difmap
_audit_creation_method SHELXL-97
_audit_update_record
;
2016-07-04 deposited with the CCDC.
2016-09-21 downloaded from the CCDC.
;
_cell_angle_alpha 90.00
_cell_angle_beta 106.662(2)
_cell_angle_gamma 90.00
_cell_formula_units_Z 4
_cell_length_a 24.6455(8)
_cell_length_b 10.5901(4)
_cell_length_c 7.9658(2)
_cell_measurement_reflns_used 8215
_cell_measurement_temperature 120(2)
_cell_measurement_theta_max 27.48
_cell_measurement_theta_min 2.91
_cell_volume 1991.77(11)
_computing_cell_refinement 'DENZO (Otwinowski & Minor, 1997) & COLLECT (Hooft, R.W.W., 1998)'
_computing_data_collection 'COLLECT (Hooft, R.W.W., 1998)'
_computing_data_reduction 'DENZO (Otwinowski & Minor, 1997) & COLLECT (Hooft, R.W.W., 1998)'
_computing_structure_refinement 'SHELXL-97 (Sheldrick, 1997)'
_computing_structure_solution 'SHELXS-97 (Sheldrick, 1997)'
_diffrn_ambient_temperature 120(2)
_diffrn_detector_area_resol_mean 9.091
_diffrn_measured_fraction_theta_full 0.998
_diffrn_measured_fraction_theta_max 0.998
_diffrn_measurement_device_type 'Bruker-Nonius 95mm CCD camera on'
_diffrn_measurement_method '_f & _w scans'
_diffrn_radiation_monochromator graphite
_diffrn_radiation_source 'Bruker-Nonius FR591 rotating anode'
_diffrn_radiation_type 'Mo K\a'
_diffrn_radiation_wavelength 0.71073
_diffrn_reflns_av_R_equivalents 0.0339
_diffrn_reflns_av_sigmaI/netI 0.0294
_diffrn_reflns_limit_h_max 31
_diffrn_reflns_limit_h_min -32
_diffrn_reflns_limit_k_max 13
_diffrn_reflns_limit_k_min -13
_diffrn_reflns_limit_l_max 9
_diffrn_reflns_limit_l_min -10
_diffrn_reflns_number 11312
_diffrn_reflns_theta_full 27.50
_diffrn_reflns_theta_max 27.50
_diffrn_reflns_theta_min 3.20
_exptl_absorpt_coefficient_mu 7.371
_exptl_absorpt_correction_T_max 0.3203
_exptl_absorpt_correction_T_min 0.3203
_exptl_absorpt_correction_type multi-scan
_exptl_absorpt_process_details 'SADABS V2.10 (Sheldrick, G.M., 2003)'
_exptl_crystal_colour 'light yellow'
_exptl_crystal_density_diffrn 1.995
_exptl_crystal_density_method 'not measured'
_exptl_crystal_description prisms
_exptl_crystal_F_000 1144
_exptl_crystal_recrystallization_method 'Re-crystallisation from solvent: hexane'
_exptl_crystal_size_max 0.20
_exptl_crystal_size_mid 0.20
_exptl_crystal_size_min 0.20
_refine_diff_density_max 0.379
_refine_diff_density_min -0.419
_refine_diff_density_rms 0.083
_refine_ls_extinction_coef 0.00116(9)
_refine_ls_extinction_expression Fc^*^=kFc[1+0.001xFc^2^_l^3^/sin(2_q)]^-1/4^
_refine_ls_extinction_method SHELXL
_refine_ls_goodness_of_fit_ref 1.080
_refine_ls_hydrogen_treatment constr
_refine_ls_matrix_type full
_refine_ls_number_parameters 120
_refine_ls_number_reflns 2291
_refine_ls_number_restraints 0
_refine_ls_restrained_S_all 1.080
_refine_ls_R_factor_all 0.0238
_refine_ls_R_factor_gt 0.0201
_refine_ls_shift/su_max 0.001
_refine_ls_shift/su_mean 0.000
_refine_ls_structure_factor_coef Fsqd
_refine_ls_weighting_details 'calc w=1/[_s^2^(Fo^2^)+(0.0083P)^2^+3.2063P] where P=(Fo^2^+2Fc^2^)/3'
_refine_ls_weighting_scheme calc
_refine_ls_wR_factor_gt 0.0423
_refine_ls_wR_factor_ref 0.0437
_reflns_number_gt 2124
_reflns_number_total 2291
_reflns_threshold_expression >2sigma(I)
_cod_data_source_file c6ra17767k2.cif
_cod_data_source_block 2007slh0123_Se4
_cod_depositor_comments
;
The following automatic conversions were performed:

'_chemical_melting_point' value '405.7--406.4 K' was changed to
'406.0(3)' - the average value was taken and precision was estimated.

'_symmetry_cell_setting' value 'Monoclinic' changed to 'monoclinic'
according to
/usr/data/users/saulius/crontab/automatic-downloads/rss-feeds/RSC/lib/dictionaries/cif_core.dic
dictionary named 'cif_core.dic' version 2.4.2 from 2011-04-26.

Automatic conversion script
Id: cif_fix_values 4268 2015-11-12 08:31:59Z antanas 
;
_cod_original_sg_symbol_H-M C2/c
_cod_database_code 7226603

loop_
_symmetry_equiv_pos_as_xyz
'x, y, z'
'-x, y, -z+1/2'
'x+1/2, y+1/2, z'
'-x+1/2, y+1/2, -z+1/2'
'-x, -y, -z'
'x, -y, z-1/2'
'-x+1/2, -y+1/2, -z'
'x+1/2, -y+1/2, z-1/2'

loop_
_atom_site_label
_atom_site_type_symbol
_atom_site_fract_x
_atom_site_fract_y
_atom_site_fract_z
_atom_site_U_iso_or_equiv
_atom_site_adp_type
_atom_site_occupancy
_atom_site_symmetry_multiplicity
_atom_site_calc_flag
_atom_site_refinement_flags
C1 C 0.08548(8) 0.26083(19) 0.7996(3) 0.0128(4) Uani 1 1 d .
C2 C 0.06424(8) 0.3403(2) 0.9017(3) 0.0151(4) Uani 1 1 d .
H2 H 0.0267 0.3275 0.9075 0.018 Uiso 1 1 calc R
C3 C 0.09634(9) 0.4400(2) 0.9980(3) 0.0188(5) Uani 1 1 d .
H3 H 0.0801 0.4948 1.0649 0.023 Uiso 1 1 calc R
C4 C 0.15088(9) 0.4573(2) 0.9949(3) 0.0165(4) Uani 1 1 d .
H4 H 0.1729 0.5233 1.0621 0.020 Uiso 1 1 calc R
C5 C 0.17487(9) 0.37822(19) 0.8927(2) 0.0133(4) Uani 1 1 d .
C6 C 0.23232(9) 0.3971(2) 0.8971(3) 0.0156(4) Uani 1 1 d .
H6 H 0.2536 0.4620 0.9690 0.019 Uiso 1 1 calc R
C7 C 0.25745(8) 0.3241(2) 0.8000(3) 0.0178(4) Uani 1 1 d .
H7 H 0.2963 0.3358 0.8072 0.021 Uiso 1 1 calc R
C8 C 0.22531(8) 0.2311(2) 0.6891(3) 0.0159(4) Uani 1 1 d .
H8 H 0.2426 0.1818 0.6188 0.019 Uiso 1 1 calc R
C9 C 0.16948(8) 0.20962(19) 0.6798(3) 0.0134(4) Uani 1 1 d .
C10 C 0.14213(8) 0.27959(19) 0.7869(2) 0.0114(4) Uani 1 1 d .
C11 C 0.09340(10) 0.2091(2) 0.3246(3) 0.0266(5) Uani 1 1 d .
H11A H 0.0647 0.2563 0.3620 0.040 Uiso 1 1 calc R
H11B H 0.0753 0.1640 0.2155 0.040 Uiso 1 1 calc R
H11C H 0.1217 0.2679 0.3051 0.040 Uiso 1 1 calc R
Se1 Se 0.130348(8) 0.08778(2) 0.50642(3) 0.01443(8) Uani 1 1 d .
Se2 Se 0.037070(8) 0.121370(19) 0.68108(2) 0.01261(8) Uani 1 1 d .

loop_
_atom_site_aniso_label
_atom_site_aniso_U_11
_atom_site_aniso_U_22
_atom_site_aniso_U_33
_atom_site_aniso_U_23
_atom_site_aniso_U_13
_atom_site_aniso_U_12
C1 0.0132(9) 0.0102(10) 0.0125(10) 0.0012(8) -0.0001(7) -0.0004(7)
C2 0.0159(10) 0.0147(11) 0.0153(10) -0.0007(8) 0.0057(8) -0.0009(8)
C3 0.0231(11) 0.0177(11) 0.0170(11) -0.0037(9) 0.0081(8) -0.0010(9)
C4 0.0211(11) 0.0132(10) 0.0130(10) -0.0012(8) 0.0014(8) -0.0039(8)
C5 0.0165(10) 0.0116(10) 0.0104(10) 0.0040(8) 0.0014(8) -0.0011(8)
C6 0.0169(10) 0.0150(11) 0.0129(10) 0.0039(8) 0.0010(8) -0.0041(8)
C7 0.0132(9) 0.0176(11) 0.0213(11) 0.0079(9) 0.0028(8) -0.0022(8)
C8 0.0163(10) 0.0152(11) 0.0168(10) 0.0053(8) 0.0054(8) 0.0037(8)
C9 0.0135(9) 0.0124(10) 0.0134(10) 0.0039(8) 0.0022(7) 0.0013(8)
C10 0.0121(9) 0.0105(10) 0.0103(9) 0.0023(8) 0.0010(7) 0.0006(7)
C11 0.0337(13) 0.0232(13) 0.0174(11) 0.0030(10) -0.0015(9) 0.0014(10)
Se1 0.01522(12) 0.01289(13) 0.01566(12) -0.00190(8) 0.00521(8) 0.00143(8)
Se2 0.01102(11) 0.01086(12) 0.01547(12) -0.00177(8) 0.00305(8) -0.00038(7)

loop_
_atom_type_symbol
_atom_type_description
_atom_type_scat_dispersion_real
_atom_type_scat_dispersion_imag
_atom_type_scat_source
C C 0.0033 0.0016 'International Tables Vol C Tables 4.2.6.8 and 6.1.1.4'
H H 0.0000 0.0000 'International Tables Vol C Tables 4.2.6.8 and 6.1.1.4'
Se Se -0.0929 2.2259 'International Tables Vol C Tables 4.2.6.8 and 6.1.1.4'

loop_
_geom_angle_atom_site_label_1
_geom_angle_atom_site_label_2
_geom_angle_atom_site_label_3
_geom_angle
_geom_angle_site_symmetry_3
C2 C1 C10 119.86(18) .
C2 C1 Se2 117.61(15) .
C10 C1 Se2 122.51(15) .
C1 C2 C3 122.14(19) .
C1 C2 H2 118.9 .
C3 C2 H2 118.9 .
C4 C3 C2 119.6(2) .
C4 C3 H3 120.2 .
C2 C3 H3 120.2 .
C3 C4 C5 120.57(19) .
C3 C4 H4 119.7 .
C5 C4 H4 119.7 .
C4 C5 C6 118.80(19) .
C4 C5 C10 120.85(19) .
C6 C5 C10 120.35(19) .
C7 C6 C5 121.22(19) .
C7 C6 H6 119.4 .
C5 C6 H6 119.4 .
C6 C7 C8 119.26(19) .
C6 C7 H7 120.4 .
C8 C7 H7 120.4 .
C9 C8 C7 121.6(2) .
C9 C8 H8 119.2 .
C7 C8 H8 119.2 .
C8 C9 C10 121.03(18) .
C8 C9 Se1 115.79(15) .
C10 C9 Se1 123.09(14) .
C9 C10 C5 116.34(17) .
C9 C10 C1 126.82(18) .
C5 C10 C1 116.84(18) .
Se1 C11 H11A 109.5 .
Se1 C11 H11B 109.5 .
H11A C11 H11B 109.5 .
Se1 C11 H11C 109.5 .
H11A C11 H11C 109.5 .
H11B C11 H11C 109.5 .
C9 Se1 C11 96.98(9) .
C1 Se2 Se2 102.64(6) 2_556

loop_
_geom_bond_atom_site_label_1
_geom_bond_atom_site_label_2
_geom_bond_distance
_geom_bond_site_symmetry_2
C1 C2 1.374(3) .
C1 C10 1.442(3) .
C1 Se2 1.962(2) .
C2 C3 1.407(3) .
C2 H2 0.9500 .
C3 C4 1.364(3) .
C3 H3 0.9500 .
C4 C5 1.411(3) .
C4 H4 0.9500 .
C5 C6 1.421(3) .
C5 C10 1.436(3) .
C6 C7 1.362(3) .
C6 H6 0.9500 .
C7 C8 1.406(3) .
C7 H7 0.9500 .
C8 C9 1.375(3) .
C8 H8 0.9500 .
C9 C10 1.436(3) .
C9 Se1 1.933(2) .
C11 Se1 1.955(2) .
C11 H11A 0.9800 .
C11 H11B 0.9800 .
C11 H11C 0.9800 .
Se2 Se2 2.3864(4) 2_556
